data_4119350
loop_
_publ_author_name
'Imogen A. Riddell'
'Yana R. Hristova'
'Jack K. Clegg'
'Christopher S. Wood'
'Boris Breiner'
'Jonathan R. Nitschke'

_publ_section_title
;
 Five Discrete Multinuclear Metal-Organic Assemblies from One Ligand:
 Deciphering the Effects of Different Templates
;
_journal_name_full 'Journal of the American Chemical Society'
_journal_page_first 2723
_journal_page_last 2733
_journal_paper_doi 10.1021/ja311285b
_journal_volume 135
_journal_year 2013
_chemical_formula_moiety
;
C144 H108 Fe4 N24, 4(Cl O4), 4(C2 S2 N O4 F6), 10(C2 H3 N), 10(C6 H14 O)
;
_chemical_formula_sum 'C232 H278 Cl4 F24 Fe4 N38 O42 S8'
_chemical_formula_weight 5348.60
_chemical_name_systematic
; 
 ? 
;
_space_group_IT_number 15
_symmetry_cell_setting monoclinic
_symmetry_Int_Tables_number 15
_symmetry_space_group_name_Hall '-C 2yc'
_symmetry_space_group_name_H-M 'C 1 2/c 1'
_atom_sites_solution_hydrogens geom
_atom_sites_solution_primary direct
_atom_sites_solution_secondary difmap
_audit_creation_method SHELXL-97
_cell_angle_alpha 90.00
_cell_angle_beta 94.230(2)
_cell_angle_gamma 90.00
_cell_formula_units_Z 4
_cell_length_a 26.8277(5)
_cell_length_b 37.9763(16)
_cell_length_c 22.2878(5)
_cell_measurement_reflns_used 6832
_cell_measurement_temperature 120(2)
_cell_measurement_theta_max 51.0121
_cell_measurement_theta_min 2.9163
_cell_volume 22645.3(12)
_computing_cell_refinement
;
CrysAlisPro, Agilent Technologies,
Version 1.171.35.11 (release 16-05-2011 CrysAlis171 .NET)
(compiled May 16 2011,17:55:39)
;
_computing_data_collection
;
CrysAlisPro, Agilent Technologies,
Version 1.171.35.11 (release 16-05-2011 CrysAlis171 .NET)
(compiled May 16 2011,17:55:39)
;
_computing_data_reduction
;
CrysAlisPro, Agilent Technologies,
Version 1.171.35.11 (release 16-05-2011 CrysAlis171 .NET)
(compiled May 16 2011,17:55:39)
;
_computing_molecular_graphics
;ORTEP-3 (Farrugia, 1997)
WINGX-32 (Farrugia, 1999) 
;
_computing_publication_material 'enCIFer 1.1 (CCDC, 2005)'
_computing_structure_refinement 'SHELXL-97 (Sheldrick, 1997)'
_computing_structure_solution 'SUPERFLIP (Palatinus & Chapuis, 2007)'
_diffrn_ambient_temperature 120(2)
_diffrn_detector_area_resol_mean 16.1183
_diffrn_measured_fraction_theta_full 0.990
_diffrn_measured_fraction_theta_max 0.990
_diffrn_measurement_device_type 'Xcalibur, Eos, Gemini ultra'
_diffrn_measurement_method '\f & \w scans'
_diffrn_radiation_monochromator mirror
_diffrn_radiation_source 'Enhance Ultra (Cu) x-ray Source'
_diffrn_radiation_type CuK\a
_diffrn_radiation_wavelength 1.54184
_diffrn_reflns_av_R_equivalents 0.0620
_diffrn_reflns_av_sigmaI/netI 0.0922
_diffrn_reflns_limit_h_max 27
_diffrn_reflns_limit_h_min -22
_diffrn_reflns_limit_k_max 23
_diffrn_reflns_limit_k_min -38
_diffrn_reflns_limit_l_max 22
_diffrn_reflns_limit_l_min -17
_diffrn_reflns_number 25910
_diffrn_reflns_theta_full 51.07
_diffrn_reflns_theta_max 51.07
_diffrn_reflns_theta_min 2.92
_exptl_absorpt_coefficient_mu 4.014
_exptl_absorpt_correction_T_max 0.714
_exptl_absorpt_correction_T_min 0.124
_exptl_absorpt_correction_type analytical
_exptl_absorpt_process_details
;
CrysAlisPro, Agilent Technologies,
Version 1.171.35.11 (release 16-05-2011 CrysAlis171 .NET)
(compiled May 16 2011,17:55:39)
Analytical numeric absorption correction using a multifaceted crystal
            model based on expressions derived by R.C. Clark & J.S. Reid.
(Clark, R. C. & Reid, J. S. (1995). Acta Cryst. A51, 887-897)
;
_exptl_crystal_colour purple
_exptl_crystal_density_diffrn 1.487
_exptl_crystal_description plate
_exptl_crystal_F_000 10512
_exptl_crystal_size_max 0.40
_exptl_crystal_size_mid 0.35
_exptl_crystal_size_min 0.02
_platon_squeeze_details
;
;
_refine_diff_density_max 0.945
_refine_diff_density_min -0.499
_refine_diff_density_rms 0.076
_refine_ls_extinction_method none
_refine_ls_goodness_of_fit_ref 0.991
_refine_ls_hydrogen_treatment constr
_refine_ls_matrix_type full
_refine_ls_number_parameters 577
_refine_ls_number_reflns 12078
_refine_ls_number_restraints 13
_refine_ls_restrained_S_all 1.046
_refine_ls_R_factor_all 0.1309
_refine_ls_R_factor_gt 0.1003
_refine_ls_shift/su_max 0.000
_refine_ls_shift/su_mean 0.000
_refine_ls_structure_factor_coef Fsqd
_refine_ls_weighting_details 'calc w=1/[\s^2^(Fo^2^)+(0.1804P)^2^+0.0000P] where P=(Fo^2^+2Fc^2^)/3'
_refine_ls_weighting_scheme calc
_refine_ls_wR_factor_gt 0.2694
_refine_ls_wR_factor_ref 0.2956
_reflns_number_gt 6706
_reflns_number_total 12078
_reflns_threshold_expression >2sigma(I)
_cod_data_source_file ja311285b_si_001_01.cif
_cod_data_source_block FeClO4
_cod_database_code 4119350

loop_
_symmetry_equiv_pos_as_xyz
'x, y, z'
'-x, y, -z+1/2'
'x+1/2, y+1/2, z'
'-x+1/2, y+1/2, -z+1/2'
'-x, -y, -z'
'x, -y, z-1/2'
'-x+1/2, -y+1/2, -z'
'x+1/2, -y+1/2, z-1/2'

loop_
_atom_site_label
_atom_site_type_symbol
_atom_site_fract_x
_atom_site_fract_y
_atom_site_fract_z
_atom_site_U_iso_or_equiv
_atom_site_adp_type
_atom_site_occupancy
_atom_site_symmetry_multiplicity
_atom_site_calc_flag
_atom_site_refinement_flags
C1 C 0.7753(2) 0.38225(19) 0.2193(3) 0.143(2) Uani 1 1 d G
C2 C 0.8152(3) 0.4017(2) 0.2452(3) 0.143(2) Uani 1 1 d G
H2 H 0.8185 0.4052 0.2875 0.171 Uiso 1 1 calc R
C3 C 0.8502(2) 0.41608(19) 0.2092(3) 0.143(2) Uani 1 1 d G
H3 H 0.8774 0.4294 0.2270 0.171 Uiso 1 1 calc R
C4 C 0.8453(2) 0.41099(19) 0.1473(3) 0.143(2) Uani 1 1 d G
H4 H 0.8692 0.4208 0.1227 0.171 Uiso 1 1 calc R
C5 C 0.8055(3) 0.3915(2) 0.1214(3) 0.143(2) Uani 1 1 d G
H5 H 0.8021 0.3881 0.0791 0.171 Uiso 1 1 calc R
C6 C 0.7705(2) 0.37716(19) 0.1573(3) 0.143(2) Uani 1 1 d G
H6 H 0.7432 0.3639 0.1396 0.171 Uiso 1 1 calc R
C7 C 0.7430(2) 0.3358(2) 0.2715(3) 0.066(2) Uani 1 1 d .
H7 H 0.7706 0.3216 0.2622 0.079 Uiso 1 1 calc R
C8 C 0.7019(3) 0.3232(2) 0.3078(3) 0.072(2) Uani 1 1 d .
C9 C 0.6314(2) 0.3391(2) 0.3546(3) 0.062(2) Uani 1 1 d .
H9 H 0.6079 0.3565 0.3642 0.075 Uiso 1 1 calc R
C10 C 0.6295(3) 0.3058(3) 0.3800(3) 0.072(2) Uani 1 1 d .
C11 C 0.6640(3) 0.2807(2) 0.3647(3) 0.077(2) Uani 1 1 d .
H11 H 0.6609 0.2573 0.3793 0.093 Uiso 1 1 calc R
C12 C 0.7012(3) 0.2880(2) 0.3305(4) 0.080(2) Uani 1 1 d .
H12 H 0.7257 0.2711 0.3217 0.096 Uiso 1 1 calc R
C13 C 0.5918(3) 0.2979(3) 0.4250(3) 0.068(2) Uani 1 1 d .
C14 C 0.5660(3) 0.2689(3) 0.4200(3) 0.073(2) Uani 1 1 d .
H14 H 0.5689 0.2550 0.3850 0.088 Uiso 1 1 calc R
C15 C 0.5316(3) 0.2785(3) 0.5108(3) 0.080(3) Uani 1 1 d .
C16 C 0.5539(3) 0.3102(3) 0.5159(3) 0.094(3) Uani 1 1 d .
H16 H 0.5478 0.3257 0.5481 0.112 Uiso 1 1 calc R
C17 C 0.5870(3) 0.3199(3) 0.4717(4) 0.103(3) Uani 1 1 d .
H17 H 0.6053 0.3414 0.4749 0.124 Uiso 1 1 calc R
C18 C 0.4976(3) 0.2602(3) 0.5532(3) 0.093(3) Uani 1 1 d .
H18 H 0.4901 0.2713 0.5897 0.112 Uiso 1 1 calc R
C19 C 0.44971(15) 0.21678(17) 0.58301(19) 0.0950(13) Uani 1 1 d G
C20 C 0.39864(16) 0.21324(17) 0.56874(17) 0.0950(13) Uani 1 1 d G
H20 H 0.3840 0.2226 0.5320 0.114 Uiso 1 1 calc R
C21 C 0.36905(12) 0.19605(17) 0.60819(19) 0.0950(13) Uani 1 1 d G
H21 H 0.3341 0.1936 0.5984 0.114 Uiso 1 1 calc R
C22 C 0.39053(15) 0.18241(16) 0.66191(18) 0.0950(13) Uani 1 1 d G
H22 H 0.3703 0.1707 0.6889 0.114 Uiso 1 1 calc R
C23 C 0.44160(15) 0.18596(17) 0.67618(16) 0.0950(13) Uani 1 1 d G
H23 H 0.4563 0.1766 0.7129 0.114 Uiso 1 1 calc R
C24 C 0.47119(12) 0.20314(18) 0.63673(19) 0.0950(13) Uani 1 1 d G
H24 H 0.5061 0.2056 0.6465 0.114 Uiso 1 1 calc R
C25 C 0.6973(4) 0.46445(18) 0.2318(4) 0.170(2) Uani 1 1 d G
C26 C 0.6638(3) 0.4864(3) 0.2584(4) 0.170(2) Uani 1 1 d G
H26 H 0.6315 0.4780 0.2659 0.204 Uiso 1 1 calc R
C27 C 0.6776(3) 0.5206(2) 0.2741(4) 0.170(2) Uani 1 1 d G
H27 H 0.6547 0.5356 0.2923 0.204 Uiso 1 1 calc R
C28 C 0.7248(4) 0.53295(18) 0.2633(4) 0.170(2) Uani 1 1 d G
H28 H 0.7343 0.5564 0.2740 0.204 Uiso 1 1 calc R
C29 C 0.7583(3) 0.5110(3) 0.2366(4) 0.170(2) Uani 1 1 d G
H29 H 0.7907 0.5194 0.2292 0.204 Uiso 1 1 calc R
C30 C 0.7446(3) 0.4768(2) 0.2209(4) 0.170(2) Uani 1 1 d G
H30 H 0.7675 0.4618 0.2027 0.204 Uiso 1 1 calc R
C31 C 0.6615(3) 0.4239(3) 0.1603(4) 0.078(2) Uani 1 1 d .
H31 H 0.6600 0.4420 0.1308 0.093 Uiso 1 1 calc R
C32 C 0.6454(3) 0.3902(2) 0.1455(3) 0.070(2) Uani 1 1 d .
C33 C 0.6348(2) 0.3328(2) 0.1874(3) 0.067(2) Uani 1 1 d .
H33 H 0.6361 0.3173 0.2208 0.080 Uiso 1 1 calc R
C34 C 0.6217(2) 0.3207(2) 0.1292(3) 0.0607(18) Uani 1 1 d .
C35 C 0.6207(3) 0.3403(3) 0.0807(3) 0.074(2) Uani 1 1 d .
H35 H 0.6143 0.3304 0.0417 0.089 Uiso 1 1 calc R
C36 C 0.6298(3) 0.3778(3) 0.0893(3) 0.082(2) Uani 1 1 d .
H36 H 0.6249 0.3936 0.0563 0.099 Uiso 1 1 calc R
C37 C 0.6150(2) 0.2818(2) 0.1209(3) 0.066(2) Uani 1 1 d .
C38 C 0.5714(2) 0.2680(3) 0.0899(3) 0.062(2) Uani 1 1 d .
H38 H 0.5452 0.2841 0.0786 0.074 Uiso 1 1 calc R
C39 C 0.6008(2) 0.2115(3) 0.0917(3) 0.070(2) Uani 1 1 d .
C40 C 0.6439(3) 0.2214(2) 0.1283(3) 0.069(2) Uani 1 1 d .
H40 H 0.6678 0.2045 0.1431 0.083 Uiso 1 1 calc R
C41 C 0.6497(3) 0.2568(3) 0.1417(3) 0.077(2) Uani 1 1 d .
H41 H 0.6785 0.2641 0.1660 0.093 Uiso 1 1 calc R
C42 C 0.5909(3) 0.1766(2) 0.0711(3) 0.067(2) Uani 1 1 d .
H42 H 0.6141 0.1580 0.0793 0.080 Uiso 1 1 calc R
C43 C 0.5369(2) 0.13688(16) 0.0178(3) 0.085(2) Uani 1 1 d G
C44 C 0.5528(2) 0.1269(2) -0.0377(3) 0.110(3) Uani 1 1 d G
H44 H 0.5737 0.1421 -0.0585 0.132 Uiso 1 1 calc R
C45 C 0.5382(3) 0.0946(2) -0.0626(3) 0.119(4) Uani 1 1 d G
H45 H 0.5491 0.0878 -0.1005 0.143 Uiso 1 1 calc R
C46 C 0.5077(3) 0.07233(17) -0.0320(4) 0.136(5) Uani 1 1 d G
H46 H 0.4977 0.0503 -0.0491 0.163 Uiso 1 1 calc R
C47 C 0.4918(3) 0.08232(18) 0.0234(4) 0.156(5) Uani 1 1 d G
H47 H 0.4709 0.0671 0.0443 0.187 Uiso 1 1 calc R
C48 C 0.5064(2) 0.1146(2) 0.0483(2) 0.116(3) Uani 1 1 d G
H48 H 0.4955 0.1214 0.0862 0.139 Uiso 1 1 calc R
C49 C 0.74423(15) 0.41715(18) 0.3733(3) 0.1162(17) Uani 1 1 d G
C50 C 0.7714(2) 0.44833(15) 0.3737(3) 0.1162(17) Uani 1 1 d G
H50 H 0.7570 0.4688 0.3552 0.139 Uiso 1 1 calc R
C51 C 0.81958(19) 0.44950(15) 0.4012(3) 0.1162(17) Uani 1 1 d G
H51 H 0.8381 0.4708 0.4014 0.139 Uiso 1 1 calc R
C52 C 0.84062(15) 0.41948(18) 0.4282(3) 0.1162(17) Uani 1 1 d G
H52 H 0.8736 0.4203 0.4470 0.139 Uiso 1 1 calc R
C53 C 0.8135(2) 0.38830(15) 0.4278(3) 0.1162(17) Uani 1 1 d G
H53 H 0.8279 0.3678 0.4463 0.139 Uiso 1 1 calc R
C54 C 0.76527(19) 0.38713(15) 0.4003(3) 0.109(3) Uani 1 1 d G
H54 H 0.7467 0.3658 0.4001 0.131 Uiso 1 1 calc R
C55 C 0.6602(3) 0.4317(2) 0.3733(4) 0.087(2) Uani 1 1 d .
H55 H 0.6667 0.4429 0.4112 0.104 Uiso 1 1 calc R
C56 C 0.6105(3) 0.4305(3) 0.3418(4) 0.093(3) Uani 1 1 d .
C57 C 0.5648(3) 0.4097(2) 0.2558(3) 0.073(2) Uani 1 1 d .
H57 H 0.5624 0.3965 0.2194 0.088 Uiso 1 1 calc R
C58 C 0.5244(3) 0.4274(3) 0.2721(4) 0.089(3) Uani 1 1 d .
C59 C 0.5256(3) 0.4466(3) 0.3240(4) 0.103(3) Uani 1 1 d .
H59 H 0.4961 0.4566 0.3380 0.124 Uiso 1 1 calc R
C60 C 0.5699(3) 0.4507(3) 0.3538(5) 0.122(4) Uani 1 1 d .
H60 H 0.5736 0.4681 0.3843 0.146 Uiso 1 1 calc R
C61 C 0.5782(2) 0.18711(19) 0.55325(17) 0.1232(18) Uani 1 1 d G
C62 C 0.56975(19) 0.15767(17) 0.5882(2) 0.1232(18) Uani 1 1 d G
H62 H 0.5506 0.1385 0.5714 0.148 Uiso 1 1 calc R
C63 C 0.5893(2) 0.15622(16) 0.6476(2) 0.1232(18) Uani 1 1 d G
H63 H 0.5835 0.1361 0.6715 0.148 Uiso 1 1 calc R
C64 C 0.6172(2) 0.18421(19) 0.67221(17) 0.1232(18) Uani 1 1 d G
H64 H 0.6306 0.1832 0.7129 0.148 Uiso 1 1 calc R
C65 C 0.62571(19) 0.21364(16) 0.6373(2) 0.1232(18) Uani 1 1 d G
H65 H 0.6448 0.2328 0.6541 0.148 Uiso 1 1 calc R
C66 C 0.6062(2) 0.21509(17) 0.5778(2) 0.1232(18) Uani 1 1 d G
H66 H 0.6120 0.2352 0.5540 0.148 Uiso 1 1 calc R
C67 C 0.5847(3) 0.1789(3) 0.4535(3) 0.100(3) Uani 1 1 d .
H67 H 0.6175 0.1702 0.4632 0.120 Uiso 1 1 calc R
C68 C 0.5643(3) 0.1810(2) 0.3906(3) 0.081(2) Uani 1 1 d .
C69 C 0.4949(3) 0.1977(2) 0.3302(3) 0.073(2) Uani 1 1 d .
H69 H 0.4623 0.2076 0.3265 0.088 Uiso 1 1 calc R
C70 C 0.5147(3) 0.1859(3) 0.2799(3) 0.088(3) Uani 1 1 d .
C71 C 0.5647(4) 0.1734(3) 0.2846(4) 0.106(3) Uani 1 1 d .
H71 H 0.5811 0.1677 0.2495 0.127 Uiso 1 1 calc R
C72 C 0.5887(3) 0.1698(3) 0.3400(3) 0.109(3) Uani 1 1 d .
H72 H 0.6213 0.1599 0.3447 0.130 Uiso 1 1 calc R
N1 N 0.73714(19) 0.36763(18) 0.2545(2) 0.0639(16) Uani 1 1 d .
N2 N 0.6665(2) 0.34697(18) 0.3166(3) 0.0731(18) Uani 1 1 d .
N3 N 0.53471(18) 0.25701(17) 0.4621(2) 0.0677(17) Uani 1 1 d .
N4 N 0.4807(2) 0.2321(2) 0.5404(2) 0.0661(17) Uani 1 1 d .
N5 N 0.6786(2) 0.43042(18) 0.2151(3) 0.0806(18) Uani 1 1 d .
N6 N 0.64582(19) 0.3685(2) 0.1948(3) 0.0735(18) Uani 1 1 d .
N7 N 0.56402(19) 0.23457(19) 0.0754(2) 0.0582(15) Uani 1 1 d .
N8 N 0.54766(18) 0.17137(17) 0.0398(2) 0.0609(16) Uani 1 1 d .
N9 N 0.6956(2) 0.41587(19) 0.3446(3) 0.0821(19) Uani 1 1 d .
N10 N 0.6092(2) 0.41024(16) 0.2902(3) 0.0690(16) Uani 1 1 d .
N11 N 0.55885(19) 0.18843(19) 0.4927(2) 0.0743(19) Uani 1 1 d .
N12 N 0.5192(2) 0.19611(16) 0.3854(2) 0.0617(15) Uani 1 1 d .
Cl1 Cl 0.47916(18) 0.28925(15) 0.2476(2) 0.1287(15) Uani 0.50 1 d PD
O1 O 0.4391(4) 0.2669(3) 0.2350(5) 0.1287(15) Uani 0.50 1 d PD
O2 O 0.4616(4) 0.3229(3) 0.2391(4) 0.1287(15) Uani 0.50 1 d PD
O3 O 0.4958(2) 0.28312(18) 0.3014(2) 0.1287(15) Uani 1 1 d D
Fe1 Fe 0.67359(4) 0.39055(3) 0.27016(5) 0.0682(4) Uani 1 1 d .
Fe2 Fe 0.49605(4) 0.21299(3) 0.46270(4) 0.0676(4) Uani 1 1 d .

loop_
_atom_site_aniso_label
_atom_site_aniso_U_11
_atom_site_aniso_U_22
_atom_site_aniso_U_33
_atom_site_aniso_U_23
_atom_site_aniso_U_13
_atom_site_aniso_U_12
C1 0.104(3) 0.166(5) 0.169(4) 0.047(4) 0.078(4) 0.020(3)
C2 0.104(3) 0.166(5) 0.169(4) 0.047(4) 0.078(4) 0.020(3)
C3 0.104(3) 0.166(5) 0.169(4) 0.047(4) 0.078(4) 0.020(3)
C4 0.104(3) 0.166(5) 0.169(4) 0.047(4) 0.078(4) 0.020(3)
C5 0.104(3) 0.166(5) 0.169(4) 0.047(4) 0.078(4) 0.020(3)
C6 0.104(3) 0.166(5) 0.169(4) 0.047(4) 0.078(4) 0.020(3)
C7 0.052(4) 0.090(6) 0.058(4) 0.030(4) 0.012(3) 0.013(4)
C8 0.050(5) 0.112(7) 0.053(4) 0.026(4) -0.016(4) -0.003(5)
C9 0.049(4) 0.104(7) 0.034(4) -0.001(4) 0.002(3) -0.008(4)
C10 0.055(5) 0.110(7) 0.048(4) 0.017(5) -0.015(4) -0.006(5)
C11 0.057(5) 0.112(7) 0.064(5) 0.016(5) 0.013(4) -0.016(5)
C12 0.066(5) 0.093(7) 0.082(6) 0.020(5) 0.009(4) 0.007(4)
C13 0.046(4) 0.131(7) 0.025(4) -0.016(4) -0.005(3) -0.014(5)
C14 0.052(4) 0.132(7) 0.034(4) 0.005(4) -0.004(4) -0.012(5)
C15 0.078(5) 0.136(8) 0.025(4) -0.013(4) -0.006(4) 0.024(5)
C16 0.109(7) 0.128(8) 0.045(5) -0.033(5) 0.022(4) -0.055(6)
C17 0.101(7) 0.120(8) 0.088(7) 0.017(6) 0.000(6) -0.029(6)
C18 0.064(5) 0.177(10) 0.040(5) -0.018(5) 0.022(4) -0.033(6)
C19 0.0655(18) 0.185(4) 0.0359(16) 0.0113(19) 0.0137(14) -0.002(2)
C20 0.0655(18) 0.185(4) 0.0359(16) 0.0113(19) 0.0137(14) -0.002(2)
C21 0.0655(18) 0.185(4) 0.0359(16) 0.0113(19) 0.0137(14) -0.002(2)
C22 0.0655(18) 0.185(4) 0.0359(16) 0.0113(19) 0.0137(14) -0.002(2)
C23 0.0655(18) 0.185(4) 0.0359(16) 0.0113(19) 0.0137(14) -0.002(2)
C24 0.0655(18) 0.185(4) 0.0359(16) 0.0113(19) 0.0137(14) -0.002(2)
C25 0.177(5) 0.139(5) 0.193(6) 0.000(4) 0.019(5) -0.022(4)
C26 0.177(5) 0.139(5) 0.193(6) 0.000(4) 0.019(5) -0.022(4)
C27 0.177(5) 0.139(5) 0.193(6) 0.000(4) 0.019(5) -0.022(4)
C28 0.177(5) 0.139(5) 0.193(6) 0.000(4) 0.019(5) -0.022(4)
C29 0.177(5) 0.139(5) 0.193(6) 0.000(4) 0.019(5) -0.022(4)
C30 0.177(5) 0.139(5) 0.193(6) 0.000(4) 0.019(5) -0.022(4)
C31 0.062(5) 0.091(7) 0.082(6) 0.015(5) 0.016(4) 0.005(5)
C32 0.069(5) 0.096(7) 0.045(5) 0.029(5) 0.005(4) 0.010(5)
C33 0.056(4) 0.078(6) 0.066(5) 0.008(4) 0.006(4) 0.009(4)
C34 0.070(5) 0.078(6) 0.033(4) -0.006(4) 0.002(3) -0.007(4)
C35 0.068(5) 0.097(7) 0.057(5) -0.018(5) 0.009(4) -0.003(5)
C36 0.075(5) 0.121(8) 0.050(5) 0.034(5) 0.004(4) 0.008(5)
C37 0.038(4) 0.126(8) 0.034(4) 0.011(4) 0.004(3) 0.021(5)
C38 0.044(4) 0.120(7) 0.020(3) 0.000(4) 0.002(3) 0.004(4)
C39 0.032(4) 0.142(8) 0.036(4) -0.011(4) 0.004(3) 0.017(5)
C40 0.057(5) 0.094(7) 0.057(5) -0.002(4) 0.000(4) 0.024(4)
C41 0.062(5) 0.118(8) 0.052(5) -0.008(5) 0.005(4) 0.009(5)
C42 0.059(5) 0.095(6) 0.048(4) -0.015(4) 0.012(4) 0.003(4)
C43 0.051(5) 0.120(8) 0.085(6) -0.009(6) -0.002(4) -0.015(5)
C44 0.087(6) 0.186(11) 0.062(6) -0.032(6) 0.037(5) 0.001(7)
C45 0.093(7) 0.146(10) 0.125(8) -0.039(8) 0.054(6) -0.025(7)
C46 0.106(8) 0.195(13) 0.108(8) -0.084(9) 0.023(6) 0.009(8)
C47 0.126(9) 0.123(10) 0.218(15) -0.045(10) 0.019(9) -0.031(8)
C48 0.136(8) 0.118(9) 0.099(7) 0.002(6) 0.042(6) -0.040(7)
C49 0.069(3) 0.188(5) 0.089(3) -0.030(3) -0.011(2) -0.025(3)
C50 0.069(3) 0.188(5) 0.089(3) -0.030(3) -0.011(2) -0.025(3)
C51 0.069(3) 0.188(5) 0.089(3) -0.030(3) -0.011(2) -0.025(3)
C52 0.069(3) 0.188(5) 0.089(3) -0.030(3) -0.011(2) -0.025(3)
C53 0.069(3) 0.188(5) 0.089(3) -0.030(3) -0.011(2) -0.025(3)
C54 0.068(5) 0.161(9) 0.092(7) -0.033(6) -0.028(5) 0.007(6)
C55 0.098(7) 0.093(7) 0.070(5) -0.026(5) 0.010(5) 0.013(5)
C56 0.056(5) 0.128(8) 0.093(7) 0.005(6) 0.001(5) -0.019(5)
C57 0.044(4) 0.113(7) 0.065(5) 0.007(4) 0.023(4) 0.008(4)
C58 0.064(5) 0.114(7) 0.088(6) -0.008(5) 0.013(4) -0.010(5)
C59 0.081(7) 0.126(8) 0.104(7) -0.035(6) 0.014(5) 0.014(6)
C60 0.061(6) 0.155(10) 0.146(9) -0.091(8) -0.003(6) 0.017(6)
C61 0.063(2) 0.250(6) 0.056(2) 0.022(3) 0.0027(17) 0.023(3)
C62 0.063(2) 0.250(6) 0.056(2) 0.022(3) 0.0027(17) 0.023(3)
C63 0.063(2) 0.250(6) 0.056(2) 0.022(3) 0.0027(17) 0.023(3)
C64 0.063(2) 0.250(6) 0.056(2) 0.022(3) 0.0027(17) 0.023(3)
C65 0.063(2) 0.250(6) 0.056(2) 0.022(3) 0.0027(17) 0.023(3)
C66 0.063(2) 0.250(6) 0.056(2) 0.022(3) 0.0027(17) 0.023(3)
C67 0.068(5) 0.185(10) 0.048(5) 0.017(5) 0.012(4) 0.042(6)
C68 0.060(5) 0.141(8) 0.040(5) 0.004(4) -0.003(4) 0.005(5)
C69 0.053(4) 0.136(7) 0.031(4) -0.004(4) 0.000(3) -0.007(4)
C70 0.060(5) 0.171(9) 0.034(4) -0.015(5) 0.003(3) -0.004(5)
C71 0.102(7) 0.135(9) 0.084(7) -0.010(6) 0.036(5) 0.025(6)
C72 0.085(6) 0.216(11) 0.024(4) 0.000(5) -0.001(4) 0.031(6)
N1 0.058(4) 0.092(5) 0.042(3) 0.000(3) 0.008(3) -0.016(3)
N2 0.043(3) 0.110(5) 0.064(4) 0.020(4) -0.006(3) 0.010(4)
N3 0.044(3) 0.129(5) 0.029(3) 0.017(3) -0.003(3) -0.010(3)
N4 0.050(4) 0.109(5) 0.041(3) 0.002(3) 0.009(3) -0.021(4)
N5 0.057(4) 0.099(5) 0.084(5) 0.005(4) -0.004(3) 0.005(3)
N6 0.050(3) 0.112(6) 0.062(4) 0.006(4) 0.023(3) -0.003(4)
N7 0.046(4) 0.097(5) 0.032(3) -0.013(3) 0.008(2) 0.006(4)
N8 0.037(3) 0.110(5) 0.036(3) -0.009(3) 0.004(2) 0.013(3)
N9 0.061(4) 0.115(6) 0.069(4) 0.009(4) -0.005(3) -0.011(4)
N10 0.076(4) 0.080(4) 0.051(4) -0.012(3) -0.001(3) -0.014(3)
N11 0.047(3) 0.152(6) 0.024(3) -0.003(3) 0.004(3) -0.001(3)
N12 0.047(3) 0.092(4) 0.047(4) 0.006(3) 0.011(3) -0.005(3)
Cl1 0.139(4) 0.184(4) 0.0639(19) 0.007(3) 0.012(3) 0.022(3)
O1 0.139(4) 0.184(4) 0.0639(19) 0.007(3) 0.012(3) 0.022(3)
O2 0.139(4) 0.184(4) 0.0639(19) 0.007(3) 0.012(3) 0.022(3)
O3 0.139(4) 0.184(4) 0.0639(19) 0.007(3) 0.012(3) 0.022(3)
Fe1 0.0523(7) 0.0991(10) 0.0534(7) 0.0016(6) 0.0042(5) -0.0081(6)
Fe2 0.0467(7) 0.1227(11) 0.0342(6) 0.0092(6) 0.0080(5) -0.0047(6)

loop_
_atom_type_symbol
_atom_type_description
_atom_type_scat_dispersion_real
_atom_type_scat_dispersion_imag
_atom_type_scat_source
C C 0.0181 0.0091 'International Tables Vol C Tables 4.2.6.8 and 6.1.1.4'
H H 0.0000 0.0000 'International Tables Vol C Tables 4.2.6.8 and 6.1.1.4'
N N 0.0311 0.0180 'International Tables Vol C Tables 4.2.6.8 and 6.1.1.4'
O O 0.0492 0.0322 'International Tables Vol C Tables 4.2.6.8 and 6.1.1.4'
Cl Cl 0.3639 0.7018 'International Tables Vol C Tables 4.2.6.8 and 6.1.1.4'
Fe Fe -1.1336 3.1974 'International Tables Vol C Tables 4.2.6.8 and 6.1.1.4'
S S 0.3331 0.5567 'International Tables Vol C Tables 4.2.6.8 and 6.1.1.4'
F F 0.0727 0.0534 'International Tables Vol C Tables 4.2.6.8 and 6.1.1.4'

loop_
_exptl_crystal_face_index_h
_exptl_crystal_face_index_k
_exptl_crystal_face_index_l
_exptl_crystal_face_perp_dist
_exptl_oxdiff_crystal_face_indexfrac_h
_exptl_oxdiff_crystal_face_indexfrac_k
_exptl_oxdiff_crystal_face_indexfrac_l
_exptl_oxdiff_crystal_face_x
_exptl_oxdiff_crystal_face_y
_exptl_oxdiff_crystal_face_z
11 -5 -11 0.1643 11.0001 -4.9986 -11.0001 -0.9099 0.2179 -0.2776
-11 5 11 0.6062 -11.0001 4.9986 11.0001 0.9099 -0.2179 0.2776
17 1 0 0.1879 17.0000 1.0008 -0.0001 -0.7508 0.1864 0.6009
-17 -1 0 0.1879 -17.0000 -1.0008 0.0001 0.7508 -0.1864 -0.6009
-3 -24 0 0.0332 -2.9997 -23.9997 -0.0001 0.2151 0.8976 -0.3541
3 24 0 0.0332 2.9997 23.9997 0.0001 -0.2151 -0.8976 0.3541

loop_
_geom_angle_atom_site_label_1
_geom_angle_atom_site_label_2
_geom_angle_atom_site_label_3
_geom_angle
_geom_angle_site_symmetry_1
_geom_angle_site_symmetry_3
C2 C1 C6 120.0 . .
C2 C1 N1 122.1(5) . .
C6 C1 N1 117.8(6) . .
C1 C2 C3 120.0 . .
C1 C2 H2 120.0 . .
C3 C2 H2 120.0 . .
C4 C3 C2 120.0 . .
C4 C3 H3 120.0 . .
C2 C3 H3 120.0 . .
C3 C4 C5 120.0 . .
C3 C4 H4 120.0 . .
C5 C4 H4 120.0 . .
C6 C5 C4 120.0 . .
C6 C5 H5 120.0 . .
C4 C5 H5 120.0 . .
C5 C6 C1 120.0 . .
C5 C6 H6 120.0 . .
C1 C6 H6 120.0 . .
N1 C7 C8 112.6(7) . .
N1 C7 H7 123.7 . .
C8 C7 H7 123.7 . .
N2 C8 C12 123.5(7) . .
N2 C8 C7 115.2(7) . .
C12 C8 C7 121.3(8) . .
N2 C9 C10 120.6(7) . .
N2 C9 H9 119.7 . .
C10 C9 H9 119.7 . .
C9 C10 C11 118.7(7) . .
C9 C10 C13 120.0(8) . .
C11 C10 C13 121.2(8) . .
C12 C11 C10 122.6(8) . .
C12 C11 H11 118.7 . .
C10 C11 H11 118.7 . .
C11 C12 C8 115.3(8) . .
C11 C12 H12 122.3 . .
C8 C12 H12 122.3 . .
C14 C13 C17 120.6(7) . .
C14 C13 C10 119.4(7) . .
C17 C13 C10 119.8(8) . .
C13 C14 N3 124.5(7) . .
C13 C14 H14 117.8 . .
N3 C14 H14 117.8 . .
C16 C15 N3 123.4(7) . .
C16 C15 C18 129.5(7) . .
N3 C15 C18 107.1(8) . .
C15 C16 C17 117.9(8) . .
C15 C16 H16 121.0 . .
C17 C16 H16 121.0 . .
C13 C17 C16 118.3(9) . .
C13 C17 H17 120.8 . .
C16 C17 H17 120.8 . .
N4 C18 C15 119.7(8) . .
N4 C18 H18 120.2 . .
C15 C18 H18 120.2 . .
C20 C19 C24 120.0 . .
C20 C19 N4 119.9(4) . .
C24 C19 N4 119.9(4) . .
C19 C20 C21 120.0 . .
C19 C20 H20 120.0 . .
C21 C20 H20 120.0 . .
C20 C21 C22 120.0 . .
C20 C21 H21 120.0 . .
C22 C21 H21 120.0 . .
C23 C22 C21 120.0 . .
C23 C22 H22 120.0 . .
C21 C22 H22 120.0 . .
C22 C23 C24 120.0 . .
C22 C23 H23 120.0 . .
C24 C23 H23 120.0 . .
C23 C24 C19 120.0 . .
C23 C24 H24 120.0 . .
C19 C24 H24 120.0 . .
C26 C25 C30 120.0 . .
C26 C25 N5 115.4(8) . .
C30 C25 N5 124.5(8) . .
C25 C26 C27 120.0 . .
C25 C26 H26 120.0 . .
C27 C26 H26 120.0 . .
C26 C27 C28 120.0 . .
C26 C27 H27 120.0 . .
C28 C27 H27 120.0 . .
C29 C28 C27 120.0 . .
C29 C28 H28 120.0 . .
C27 C28 H28 120.0 . .
C28 C29 C30 120.0 . .
C28 C29 H29 120.0 . .
C30 C29 H29 120.0 . .
C29 C30 C25 120.0 . .
C29 C30 H30 120.0 . .
C25 C30 H30 120.0 . .
N5 C31 C32 119.0(8) . .
N5 C31 H31 120.5 . .
C32 C31 H31 120.5 . .
N6 C32 C36 120.5(9) . .
N6 C32 C31 112.3(7) . .
C36 C32 C31 127.2(8) . .
N6 C33 C34 117.8(7) . .
N6 C33 H33 121.1 . .
C34 C33 H33 121.1 . .
C35 C34 C33 124.6(8) . .
C35 C34 C37 117.6(6) . .
C33 C34 C37 117.3(7) . .
C34 C35 C36 117.0(7) . .
C34 C35 H35 121.5 . .
C36 C35 H35 121.5 . .
C32 C36 C35 119.5(7) . .
C32 C36 H36 120.3 . .
C35 C36 H36 120.3 . .
C41 C37 C38 114.8(8) . .
C41 C37 C34 124.3(7) . .
C38 C37 C34 120.9(7) . .
N7 C38 C37 125.3(7) . .
N7 C38 H38 117.3 . .
C37 C38 H38 117.3 . .
N7 C39 C40 122.2(8) . .
N7 C39 C42 113.7(6) . .
C40 C39 C42 124.0(7) . .
C41 C40 C39 117.2(7) . .
C41 C40 H40 121.4 . .
C39 C40 H40 121.4 . .
C40 C41 C37 122.1(7) . .
C40 C41 H41 118.9 . .
C37 C41 H41 118.9 . .
N8 C42 C39 116.5(7) . .
N8 C42 H42 121.8 . .
C39 C42 H42 121.8 . .
C44 C43 C48 120.0 . .
C44 C43 N8 119.4(5) . .
C48 C43 N8 120.3(5) . .
C45 C44 C43 120.0 . .
C45 C44 H44 120.0 . .
C43 C44 H44 120.0 . .
C46 C45 C44 120.0 . .
C46 C45 H45 120.0 . .
C44 C45 H45 120.0 . .
C45 C46 C47 120.0 . .
C45 C46 H46 120.0 . .
C47 C46 H46 120.0 . .
C48 C47 C46 120.0 . .
C48 C47 H47 120.0 . .
C46 C47 H47 120.0 . .
C47 C48 C43 120.0 . .
C47 C48 H48 120.0 . .
C43 C48 H48 120.0 . .
C50 C49 C54 120.0 . .
C50 C49 N9 119.9(5) . .
C54 C49 N9 120.1(5) . .
C49 C50 C51 120.0 . .
C49 C50 H50 120.0 . .
C51 C50 H50 120.0 . .
C52 C51 C50 120.0 . .
C52 C51 H51 120.0 . .
C50 C51 H51 120.0 . .
C51 C52 C53 120.0 . .
C51 C52 H52 120.0 . .
C53 C52 H52 120.0 . .
C52 C53 C54 120.0 . .
C52 C53 H53 120.0 . .
C54 C53 H53 120.0 . .
C53 C54 C49 120.0 . .
C53 C54 H54 120.0 . .
C49 C54 H54 120.0 . .
N9 C55 C56 114.5(7) . .
N9 C55 H55 122.7 . .
C56 C55 H55 122.7 . .
C60 C56 N10 120.0(7) . .
C60 C56 C55 126.8(9) . .
N10 C56 C55 112.5(8) . .
C58 C57 N10 121.6(7) . .
C58 C57 H57 119.2 . .
N10 C57 H57 119.2 . .
C57 C58 C59 121.8(8) . .
C57 C58 C58 118.5(9) . 2_655
C59 C58 C58 119.6(8) . 2_655
C60 C59 C58 116.8(8) . .
C60 C59 H59 121.6 . .
C58 C59 H59 121.6 . .
C59 C60 C56 122.1(8) . .
C59 C60 H60 118.9 . .
C56 C60 H60 118.9 . .
C62 C61 C66 120.0 . .
C62 C61 N11 120.0(5) . .
C66 C61 N11 120.0(5) . .
C61 C62 C63 120.0 . .
C61 C62 H62 120.0 . .
C63 C62 H62 120.0 . .
C62 C63 C64 120.0 . .
C62 C63 H63 120.0 . .
C64 C63 H63 120.0 . .
C65 C64 C63 120.0 . .
C65 C64 H64 120.0 . .
C63 C64 H64 120.0 . .
C64 C65 C66 120.0 . .
C64 C65 H65 120.0 . .
C66 C65 H65 120.0 . .
C65 C66 C61 120.0 . .
C65 C66 H66 120.0 . .
C61 C66 H66 120.0 . .
N11 C67 C68 118.6(7) . .
N11 C67 H67 120.7 . .
C68 C67 H67 120.7 . .
N12 C68 C72 122.1(6) . .
N12 C68 C67 112.2(7) . .
C72 C68 C67 125.7(7) . .
N12 C69 C70 123.3(7) . .
N12 C69 H69 118.4 . .
C70 C69 H69 118.4 . .
C69 C70 C71 118.5(7) . .
C69 C70 C70 121.8(8) . 2_655
C71 C70 C70 119.8(8) . 2_655
C72 C71 C70 118.9(8) . .
C72 C71 H71 120.6 . .
C70 C71 H71 120.6 . .
C71 C72 C68 118.6(8) . .
C71 C72 H72 120.7 . .
C68 C72 H72 120.7 . .
C7 N1 C1 116.7(6) . .
C7 N1 Fe1 117.2(5) . .
C1 N1 Fe1 125.7(5) . .
C8 N2 C9 118.7(7) . .
C8 N2 Fe1 113.1(5) . .
C9 N2 Fe1 128.2(6) . .
C15 N3 C14 114.8(7) . .
C15 N3 Fe2 116.1(5) . .
C14 N3 Fe2 129.0(6) . .
C18 N4 C19 115.9(7) . .
C18 N4 Fe2 116.5(5) . .
C19 N4 Fe2 127.5(5) . .
C31 N5 C25 120.9(8) . .
C31 N5 Fe1 113.9(6) . .
C25 N5 Fe1 125.1(6) . .
C32 N6 C33 119.9(7) . .
C32 N6 Fe1 114.0(6) . .
C33 N6 Fe1 125.2(5) . .
C38 N7 C39 117.7(6) . .
C38 N7 Fe2 128.0(5) . 2_655
C39 N7 Fe2 114.2(6) . 2_655
C42 N8 C43 117.9(6) . .
C42 N8 Fe2 113.1(5) . 2_655
C43 N8 Fe2 128.7(4) . 2_655
C55 N9 C49 115.9(7) . .
C55 N9 Fe1 116.5(5) . .
C49 N9 Fe1 127.4(5) . .
C57 N10 C56 116.3(6) . .
C57 N10 Fe1 127.5(5) . .
C56 N10 Fe1 115.7(5) . .
C67 N11 C61 119.3(6) . .
C67 N11 Fe2 114.4(5) . .
C61 N11 Fe2 125.3(4) . .
C68 N12 C69 118.1(6) . .
C68 N12 Fe2 113.8(4) . .
C69 N12 Fe2 128.1(5) . .
Cl1 Cl1 O3 68.2(4) 2_655 .
Cl1 Cl1 O3 61.4(5) 2_655 2_655
O3 Cl1 O3 125.0(4) . 2_655
Cl1 Cl1 O2 110.2(5) 2_655 .
O3 Cl1 O2 113.3(5) . .
O3 Cl1 O2 103.7(5) 2_655 .
Cl1 Cl1 O1 141.1(6) 2_655 .
O3 Cl1 O1 107.0(5) . .
O3 Cl1 O1 99.0(7) 2_655 .
O2 Cl1 O1 107.0(6) . .
Cl1 Cl1 O2 39.0(3) 2_655 2_655
O3 Cl1 O2 76.2(4) . 2_655
O3 Cl1 O2 78.3(4) 2_655 2_655
O2 Cl1 O2 72.1(8) . 2_655
O1 Cl1 O2 176.7(6) . 2_655
Cl1 O2 Cl1 30.8(3) . 2_655
Cl1 O3 Cl1 50.4(4) . 2_655
N5 Fe1 N10 87.2(2) . .
N5 Fe1 N1 97.5(3) . .
N10 Fe1 N1 175.3(3) . .
N5 Fe1 N9 96.9(3) . .
N10 Fe1 N9 80.6(3) . .
N1 Fe1 N9 99.0(3) . .
N5 Fe1 N2 172.9(3) . .
N10 Fe1 N2 94.5(3) . .
N1 Fe1 N2 80.8(3) . .
N9 Fe1 N2 90.1(3) . .
N5 Fe1 N6 80.4(3) . .
N10 Fe1 N6 94.1(2) . .
N1 Fe1 N6 86.5(2) . .
N9 Fe1 N6 174.2(3) . .
N2 Fe1 N6 92.6(3) . .
N7 Fe2 N4 90.5(2) 2_655 .
N7 Fe2 N8 81.5(3) 2_655 2_655
N4 Fe2 N8 99.2(2) . 2_655
N7 Fe2 N3 93.4(3) 2_655 .
N4 Fe2 N3 80.5(3) . .
N8 Fe2 N3 174.9(2) 2_655 .
N7 Fe2 N12 93.4(2) 2_655 .
N4 Fe2 N12 173.5(2) . .
N8 Fe2 N12 86.5(2) 2_655 .
N3 Fe2 N12 94.0(2) . .
N7 Fe2 N11 173.5(2) 2_655 .
N4 Fe2 N11 96.0(2) . .
N8 Fe2 N11 96.9(3) 2_655 .
N3 Fe2 N11 88.1(2) . .
N12 Fe2 N11 80.2(2) . .

loop_
_geom_bond_atom_site_label_1
_geom_bond_atom_site_label_2
_geom_bond_distance
_geom_bond_site_symmetry_2
C1 C2 1.3900 .
C1 C6 1.3900 .
C1 N1 1.447(7) .
C2 C3 1.3900 .
C2 H2 0.9500 .
C3 C4 1.3900 .
C3 H3 0.9500 .
C4 C5 1.3900 .
C4 H4 0.9500 .
C5 C6 1.3900 .
C5 H5 0.9500 .
C6 H6 0.9500 .
C7 N1 1.274(9) .
C7 C8 1.494(10) .
C7 H7 0.9500 .
C8 N2 1.336(9) .
C8 C12 1.429(10) .
C9 N2 1.344(8) .
C9 C10 1.388(10) .
C9 H9 0.9500 .
C10 C11 1.391(11) .
C10 C13 1.504(10) .
C11 C12 1.331(10) .
C11 H11 0.9500 .
C12 H12 0.9500 .
C13 C14 1.302(10) .
C13 C17 1.348(11) .
C14 N3 1.380(9) .
C14 H14 0.9500 .
C15 C16 1.346(11) .
C15 N3 1.366(9) .
C15 C18 1.529(12) .
C16 C17 1.424(11) .
C16 H16 0.9500 .
C17 H17 0.9500 .
C18 N4 1.186(10) .
C18 H18 0.9500 .
C19 C20 1.3900 .
C19 C24 1.3900 .
C19 N4 1.431(6) .
C20 C21 1.3900 .
C20 H20 0.9500 .
C21 C22 1.3900 .
C21 H21 0.9500 .
C22 C23 1.3900 .
C22 H22 0.9500 .
C23 C24 1.3900 .
C23 H23 0.9500 .
C24 H24 0.9500 .
C25 C26 1.3900 .
C25 C30 1.3900 .
C25 N5 1.426(9) .
C26 C27 1.3900 .
C26 H26 0.9500 .
C27 C28 1.3900 .
C27 H27 0.9500 .
C28 C29 1.3900 .
C28 H28 0.9500 .
C29 C30 1.3900 .
C29 H29 0.9500 .
C30 H30 0.9500 .
C31 N5 1.296(9) .
C31 C32 1.381(11) .
C31 H31 0.9500 .
C32 N6 1.373(9) .
C32 C36 1.375(11) .
C33 N6 1.395(9) .
C33 C34 1.396(9) .
C33 H33 0.9500 .
C34 C35 1.310(10) .
C34 C37 1.497(10) .
C35 C36 1.456(11) .
C35 H35 0.9500 .
C36 H36 0.9500 .
C37 C41 1.388(10) .
C37 C38 1.417(9) .
C38 N7 1.322(9) .
C38 H38 0.9500 .
C39 N7 1.349(9) .
C39 C40 1.417(10) .
C39 C42 1.422(10) .
C40 C41 1.382(10) .
C40 H40 0.9500 .
C41 H41 0.9500 .
C42 N8 1.322(8) .
C42 H42 0.9500 .
C43 C44 1.3900 .
C43 C48 1.3900 .
C43 N8 1.421(8) .
C44 C45 1.3900 .
C44 H44 0.9500 .
C45 C46 1.3900 .
C45 H45 0.9500 .
C46 C47 1.3900 .
C46 H46 0.9500 .
C47 C48 1.3900 .
C47 H47 0.9500 .
C48 H48 0.9500 .
C49 C50 1.3900 .
C49 C54 1.3900 .
C49 N9 1.412(7) .
C50 C51 1.3900 .
C50 H50 0.9500 .
C51 C52 1.3900 .
C51 H51 0.9500 .
C52 C53 1.3900 .
C52 H52 0.9500 .
C53 C54 1.3900 .
C53 H53 0.9500 .
C54 H54 0.9500 .
C55 N9 1.326(9) .
C55 C56 1.461(11) .
C55 H55 0.9500 .
C56 C60 1.374(12) .
C56 N10 1.382(10) .
C57 C58 1.349(10) .
C57 N10 1.368(8) .
C57 H57 0.9500 .
C58 C59 1.365(11) .
C58 C58 1.580(16) 2_655
C59 C60 1.326(11) .
C59 H59 0.9500 .
C60 H60 0.9500 .
C61 C62 1.3900 .
C61 C66 1.3900 .
C61 N11 1.411(6) .
C62 C63 1.3900 .
C62 H62 0.9500 .
C63 C64 1.3900 .
C63 H63 0.9500 .
C64 C65 1.3900 .
C64 H64 0.9500 .
C65 C66 1.3900 .
C65 H65 0.9500 .
C66 H66 0.9500 .
C67 N11 1.210(9) .
C67 C68 1.469(10) .
C67 H67 0.9500 .
C68 N12 1.337(9) .
C68 C72 1.410(10) .
C69 N12 1.350(8) .
C69 C70 1.351(10) .
C69 H69 0.9500 .
C70 C71 1.419(11) .
C70 C70 1.499(13) 2_655
C71 C72 1.358(11) .
C71 H71 0.9500 .
C72 H72 0.9500 .
N1 Fe1 1.969(6) .
N2 Fe1 1.969(6) .
N3 Fe2 1.968(6) .
N4 Fe2 1.950(6) .
N5 Fe1 1.960(7) .
N6 Fe1 1.973(6) .
N7 Fe2 1.946(6) 2_655
N8 Fe2 1.966(6) 2_655
N9 Fe1 1.969(7) .
N10 Fe1 1.964(6) .
N11 Fe2 1.997(6) .
N12 Fe2 1.981(5) .
Cl1 Cl1 1.115(9) 2_655
Cl1 O3 1.270(7) .
Cl1 O3 1.343(7) 2_655
Cl1 O2 1.369(8) .
Cl1 O1 1.382(8) .
Cl1 O2 2.043(11) 2_655
O2 Cl1 2.043(11) 2_655
O3 Cl1 1.343(7) 2_655
Fe2 N7 1.946(6) 2_655
Fe2 N8 1.966(6) 2_655

loop_
_geom_torsion_atom_site_label_1
_geom_torsion_atom_site_label_2
_geom_torsion_atom_site_label_3
_geom_torsion_atom_site_label_4
_geom_torsion
_geom_torsion_site_symmetry_1
_geom_torsion_site_symmetry_4
C6 C1 C2 C3 0.0 . .
N1 C1 C2 C3 -178.1(7) . .
C1 C2 C3 C4 0.0 . .
C2 C3 C4 C5 0.0 . .
C3 C4 C5 C6 0.0 . .
C4 C5 C6 C1 0.0 . .
C2 C1 C6 C5 0.0 . .
N1 C1 C6 C5 178.2(6) . .
N1 C7 C8 N2 -0.5(9) . .
N1 C7 C8 C12 179.2(7) . .
N2 C9 C10 C11 -0.8(9) . .
N2 C9 C10 C13 176.8(6) . .
C9 C10 C11 C12 5.3(11) . .
C13 C10 C11 C12 -172.2(7) . .
C10 C11 C12 C8 -3.1(11) . .
N2 C8 C12 C11 -3.8(11) . .
C7 C8 C12 C11 176.6(7) . .
C9 C10 C13 C14 134.3(8) . .
C11 C10 C13 C14 -48.2(9) . .
C9 C10 C13 C17 -49.2(9) . .
C11 C10 C13 C17 128.3(9) . .
C17 C13 C14 N3 -4.1(12) . .
C10 C13 C14 N3 172.4(6) . .
N3 C15 C16 C17 -7.5(13) . .
C18 C15 C16 C17 175.4(8) . .
C14 C13 C17 C16 1.3(12) . .
C10 C13 C17 C16 -175.1(8) . .
C15 C16 C17 C13 4.2(13) . .
C16 C15 C18 N4 178.9(9) . .
N3 C15 C18 N4 1.4(11) . .
C24 C19 C20 C21 0.0 . .
N4 C19 C20 C21 175.3(6) . .
C19 C20 C21 C22 0.0 . .
C20 C21 C22 C23 0.0 . .
C21 C22 C23 C24 0.0 . .
C22 C23 C24 C19 0.0 . .
C20 C19 C24 C23 0.0 . .
N4 C19 C24 C23 -175.3(6) . .
C30 C25 C26 C27 0.0 . .
N5 C25 C26 C27 -177.3(8) . .
C25 C26 C27 C28 0.0 . .
C26 C27 C28 C29 0.0 . .
C27 C28 C29 C30 0.0 . .
C28 C29 C30 C25 0.0 . .
C26 C25 C30 C29 0.0 . .
N5 C25 C30 C29 177.1(9) . .
N5 C31 C32 N6 5.9(10) . .
N5 C31 C32 C36 -174.8(7) . .
N6 C33 C34 C35 2.4(10) . .
N6 C33 C34 C37 174.0(6) . .
C33 C34 C35 C36 -5.4(11) . .
C37 C34 C35 C36 -177.0(6) . .
N6 C32 C36 C35 -9.2(11) . .
C31 C32 C36 C35 171.6(7) . .
C34 C35 C36 C32 8.7(11) . .
C35 C34 C37 C41 120.9(7) . .
C33 C34 C37 C41 -51.3(9) . .
C35 C34 C37 C38 -58.5(9) . .
C33 C34 C37 C38 129.3(6) . .
C41 C37 C38 N7 -6.3(9) . .
C34 C37 C38 N7 173.2(6) . .
N7 C39 C40 C41 -6.8(10) . .
C42 C39 C40 C41 176.2(7) . .
C39 C40 C41 C37 0.5(11) . .
C38 C37 C41 C40 5.5(10) . .
C34 C37 C41 C40 -174.0(7) . .
N7 C39 C42 N8 -0.7(9) . .
C40 C39 C42 N8 176.5(6) . .
C48 C43 C44 C45 0.0 . .
N8 C43 C44 C45 -173.4(5) . .
C43 C44 C45 C46 0.0 . .
C44 C45 C46 C47 0.0 . .
C45 C46 C47 C48 0.0 . .
C46 C47 C48 C43 0.0 . .
C44 C43 C48 C47 0.0 . .
N8 C43 C48 C47 173.4(5) . .
C54 C49 C50 C51 0.0 . .
N9 C49 C50 C51 -179.1(6) . .
C49 C50 C51 C52 0.0 . .
C50 C51 C52 C53 0.0 . .
C51 C52 C53 C54 0.0 . .
C52 C53 C54 C49 0.0 . .
C50 C49 C54 C53 0.0 . .
N9 C49 C54 C53 179.1(6) . .
N9 C55 C56 C60 -164.8(10) . .
N9 C55 C56 N10 5.4(11) . .
N10 C57 C58 C59 -0.4(13) . .
N10 C57 C58 C58 176.2(6) . 2_655
C57 C58 C59 C60 8.2(15) . .
C58 C58 C59 C60 -168.4(9) 2_655 .
C58 C59 C60 C56 -14.5(17) . .
N10 C56 C60 C59 13.2(16) . .
C55 C56 C60 C59 -177.3(10) . .
C66 C61 C62 C63 0.0 . .
N11 C61 C62 C63 179.3(5) . .
C61 C62 C63 C64 0.0 . .
C62 C63 C64 C65 0.0 . .
C63 C64 C65 C66 0.0 . .
C64 C65 C66 C61 0.0 . .
C62 C61 C66 C65 0.0 . .
N11 C61 C66 C65 -179.3(5) . .
N11 C67 C68 N12 4.4(13) . .
N11 C67 C68 C72 -177.5(10) . .
N12 C69 C70 C71 -4.4(14) . .
N12 C69 C70 C70 176.0(6) . 2_655
C69 C70 C71 C72 7.9(15) . .
C70 C70 C71 C72 -172.5(8) 2_655 .
C70 C71 C72 C68 -4.7(15) . .
N12 C68 C72 C71 -2.3(15) . .
C67 C68 C72 C71 179.7(10) . .
C8 C7 N1 C1 179.7(6) . .
C8 C7 N1 Fe1 -7.2(8) . .
C2 C1 N1 C7 -95.1(7) . .
C6 C1 N1 C7 86.7(7) . .
C2 C1 N1 Fe1 92.5(6) . .
C6 C1 N1 Fe1 -85.7(6) . .
C12 C8 N2 C9 8.2(10) . .
C7 C8 N2 C9 -172.1(6) . .
C12 C8 N2 Fe1 -172.0(6) . .
C7 C8 N2 Fe1 7.7(7) . .
C10 C9 N2 C8 -5.7(9) . .
C10 C9 N2 Fe1 174.5(5) . .
C16 C15 N3 C14 5.0(10) . .
C18 C15 N3 C14 -177.4(6) . .
C16 C15 N3 Fe2 -176.9(7) . .
C18 C15 N3 Fe2 0.8(7) . .
C13 C14 N3 C15 1.0(10) . .
C13 C14 N3 Fe2 -176.8(6) . .
C15 C18 N4 C19 179.3(6) . .
C15 C18 N4 Fe2 -2.9(11) . .
C20 C19 N4 C18 110.8(7) . .
C24 C19 N4 C18 -73.8(8) . .
C20 C19 N4 Fe2 -66.6(7) . .
C24 C19 N4 Fe2 108.8(5) . .
C32 C31 N5 C25 177.7(8) . .
C32 C31 N5 Fe1 -4.5(9) . .
C26 C25 N5 C31 97.5(8) . .
C30 C25 N5 C31 -79.7(9) . .
C26 C25 N5 Fe1 -80.1(7) . .
C30 C25 N5 Fe1 102.8(7) . .
C36 C32 N6 C33 6.1(10) . .
C31 C32 N6 C33 -174.6(6) . .
C36 C32 N6 Fe1 176.3(6) . .
C31 C32 N6 Fe1 -4.3(8) . .
C34 C33 N6 C32 -2.5(9) . .
C34 C33 N6 Fe1 -171.5(5) . .
C37 C38 N7 C39 0.5(9) . .
C37 C38 N7 Fe2 175.9(4) . 2_655
C40 C39 N7 C38 6.3(9) . .
C42 C39 N7 C38 -176.4(6) . .
C40 C39 N7 Fe2 -169.7(5) . 2_655
C42 C39 N7 Fe2 7.5(7) . 2_655
C39 C42 N8 C43 179.1(6) . .
C39 C42 N8 Fe2 -6.4(7) . 2_655
C44 C43 N8 C42 -87.3(6) . .
C48 C43 N8 C42 99.3(6) . .
C44 C43 N8 Fe2 99.2(5) . 2_655
C48 C43 N8 Fe2 -74.3(6) . 2_655
C56 C55 N9 C49 178.8(7) . .
C56 C55 N9 Fe1 -5.4(10) . .
C50 C49 N9 C55 -74.1(8) . .
C54 C49 N9 C55 106.9(7) . .
C50 C49 N9 Fe1 110.6(6) . .
C54 C49 N9 Fe1 -68.4(7) . .
C58 C57 N10 C56 -1.4(11) . .
C58 C57 N10 Fe1 -172.9(6) . .
C60 C56 N10 C57 -4.7(12) . .
C55 C56 N10 C57 -175.6(7) . .
C60 C56 N10 Fe1 167.9(8) . .
C55 C56 N10 Fe1 -3.0(9) . .
C68 C67 N11 C61 -179.0(8) . .
C68 C67 N11 Fe2 -9.6(12) . .
C62 C61 N11 C67 -93.3(8) . .
C66 C61 N11 C67 86.0(9) . .
C62 C61 N11 Fe2 98.5(6) . .
C66 C61 N11 Fe2 -82.2(6) . .
C72 C68 N12 C69 5.9(12) . .
C67 C68 N12 C69 -175.9(7) . .
C72 C68 N12 Fe2 -175.1(7) . .
C67 C68 N12 Fe2 3.1(9) . .
C70 C69 N12 C68 -2.4(12) . .
C70 C69 N12 Fe2 178.7(7) . .
O3 Cl1 O2 Cl1 74.2(6) . 2_655
O3 Cl1 O2 Cl1 -64.2(6) 2_655 2_655
O1 Cl1 O2 Cl1 -168.2(11) . 2_655
O2 Cl1 O2 Cl1 8.5(7) 2_655 2_655
O3 Cl1 O3 Cl1 24.5(7) 2_655 2_655
O2 Cl1 O3 Cl1 -103.4(6) . 2_655
O1 Cl1 O3 Cl1 138.9(6) . 2_655
O2 Cl1 O3 Cl1 -40.2(3) 2_655 2_655
C31 N5 Fe1 N10 -93.2(5) . .
C25 N5 Fe1 N10 84.5(7) . .
C31 N5 Fe1 N1 86.6(5) . .
C25 N5 Fe1 N1 -95.7(7) . .
C31 N5 Fe1 N9 -173.4(5) . .
C25 N5 Fe1 N9 4.4(7) . .
C31 N5 Fe1 N2 11(2) . .
C25 N5 Fe1 N2 -171.3(18) . .
C31 N5 Fe1 N6 1.5(5) . .
C25 N5 Fe1 N6 179.2(7) . .
C57 N10 Fe1 N5 74.4(6) . .
C56 N10 Fe1 N5 -97.2(6) . .
C57 N10 Fe1 N1 -103(3) . .
C56 N10 Fe1 N1 85(3) . .
C57 N10 Fe1 N9 171.9(6) . .
C56 N10 Fe1 N9 0.3(6) . .
C57 N10 Fe1 N2 -98.7(6) . .
C56 N10 Fe1 N2 89.6(6) . .
C57 N10 Fe1 N6 -5.8(6) . .
C56 N10 Fe1 N6 -177.4(6) . .
C7 N1 Fe1 N5 -164.0(5) . .
C1 N1 Fe1 N5 8.4(6) . .
C7 N1 Fe1 N10 14(3) . .
C1 N1 Fe1 N10 -174(3) . .
C7 N1 Fe1 N9 97.7(5) . .
C1 N1 Fe1 N9 -89.9(6) . .
C7 N1 Fe1 N2 9.1(5) . .
C1 N1 Fe1 N2 -178.5(6) . .
C7 N1 Fe1 N6 -84.2(5) . .
C1 N1 Fe1 N6 88.2(6) . .
C55 N9 Fe1 N5 88.9(6) . .
C49 N9 Fe1 N5 -95.9(6) . .
C55 N9 Fe1 N10 2.9(6) . .
C49 N9 Fe1 N10 178.2(6) . .
C55 N9 Fe1 N1 -172.4(6) . .
C49 N9 Fe1 N1 2.9(7) . .
C55 N9 Fe1 N2 -91.6(6) . .
C49 N9 Fe1 N2 83.6(6) . .
C55 N9 Fe1 N6 27(3) . .
C49 N9 Fe1 N6 -158(2) . .
C8 N2 Fe1 N5 68(2) . .
C9 N2 Fe1 N5 -112(2) . .
C8 N2 Fe1 N10 171.6(5) . .
C9 N2 Fe1 N10 -8.6(6) . .
C8 N2 Fe1 N1 -8.8(5) . .
C9 N2 Fe1 N1 171.0(6) . .
C8 N2 Fe1 N9 -107.8(5) . .
C9 N2 Fe1 N9 71.9(6) . .
C8 N2 Fe1 N6 77.3(5) . .
C9 N2 Fe1 N6 -103.0(6) . .
C32 N6 Fe1 N5 1.7(5) . .
C33 N6 Fe1 N5 171.3(5) . .
C32 N6 Fe1 N10 88.1(5) . .
C33 N6 Fe1 N10 -102.2(5) . .
C32 N6 Fe1 N1 -96.5(5) . .
C33 N6 Fe1 N1 73.1(5) . .
C32 N6 Fe1 N9 64(3) . .
C33 N6 Fe1 N9 -126(3) . .
C32 N6 Fe1 N2 -177.2(5) . .
C33 N6 Fe1 N2 -7.5(5) . .
C18 N4 Fe2 N7 -90.8(7) . 2_655
C19 N4 Fe2 N7 86.6(5) . 2_655
C18 N4 Fe2 N8 -172.3(7) . 2_655
C19 N4 Fe2 N8 5.1(6) . 2_655
C18 N4 Fe2 N3 2.6(7) . .
C19 N4 Fe2 N3 180.0(5) . .
C18 N4 Fe2 N12 36(3) . .
C19 N4 Fe2 N12 -147(2) . .
C18 N4 Fe2 N11 89.6(7) . .
C19 N4 Fe2 N11 -93.0(5) . .
C15 N3 Fe2 N7 88.2(5) . 2_655
C14 N3 Fe2 N7 -94.0(5) . 2_655
C15 N3 Fe2 N4 -1.7(5) . .
C14 N3 Fe2 N4 176.1(6) . .
C15 N3 Fe2 N8 86(3) . 2_655
C14 N3 Fe2 N8 -96(3) . 2_655
C15 N3 Fe2 N12 -178.2(5) . .
C14 N3 Fe2 N12 -0.3(6) . .
C15 N3 Fe2 N11 -98.2(5) . .
C14 N3 Fe2 N11 79.7(5) . .
C68 N12 Fe2 N7 175.0(6) . 2_655
C69 N12 Fe2 N7 -6.1(6) . 2_655
C68 N12 Fe2 N4 49(3) . .
C69 N12 Fe2 N4 -132(2) . .
C68 N12 Fe2 N8 -103.7(6) . 2_655
C69 N12 Fe2 N8 75.2(6) . 2_655
C68 N12 Fe2 N3 81.4(5) . .
C69 N12 Fe2 N3 -99.7(6) . .
C68 N12 Fe2 N11 -6.0(5) . .
C69 N12 Fe2 N11 172.9(7) . .
C67 N11 Fe2 N7 18(3) . 2_655
C61 N11 Fe2 N7 -174(2) . 2_655
C67 N11 Fe2 N4 -166.1(7) . .
C61 N11 Fe2 N4 2.6(6) . .
C67 N11 Fe2 N8 93.8(7) . 2_655
C61 N11 Fe2 N8 -97.5(6) . 2_655
C67 N11 Fe2 N3 -85.8(7) . .
C61 N11 Fe2 N3 82.9(6) . .
C67 N11 Fe2 N12 8.6(7) . .
C61 N11 Fe2 N12 177.3(6) . .

loop_
_platon_squeeze_void_nr
_platon_squeeze_void_average_x
_platon_squeeze_void_average_y
_platon_squeeze_void_average_z
_platon_squeeze_void_volume
_platon_squeeze_void_count_electrons
_platon_squeeze_void_content
1 -0.009 -0.003 0.000 12750 4505 ' '
